data_4078924
loop_
_publ_author_name
'Cho, Hyeon Mo'
'Bok, Kyongjin'
'Park, Seo Hyeon'
'Lim, Young Mook'
'Lee, Myong Euy'
'Choi, Moon-Gun'
'Lee, Kang Mun'

_publ_section_title
;
 A New Synthetic Route for Silacyclopropanes: Reactions of a
 Bromosilylenoid with Olefins
;
_journal_issue 15
_journal_name_full Organometallics
_journal_page_first 5227
_journal_paper_doi 10.1021/om3005349
_journal_volume 31
_journal_year 2012
_chemical_formula_moiety 'C20 H41 Br Si5'
_chemical_formula_sum 'C20 H41 Br Si5'
_chemical_formula_weight 501.89
_chemical_name_systematic
; 
 ? 
;
_space_group_IT_number 14
_symmetry_cell_setting monoclinic
_symmetry_space_group_name_Hall '-P 2yn'
_symmetry_space_group_name_H-M 'P 1 21/n 1'
_atom_sites_solution_hydrogens geom
_atom_sites_solution_primary direct
_atom_sites_solution_secondary difmap
_audit_creation_method SHELXL-97
_cell_angle_alpha 90.00
_cell_angle_beta 90.8370(10)
_cell_angle_gamma 90.00
_cell_formula_units_Z 4
_cell_length_a 8.9496(2)
_cell_length_b 16.0002(3)
_cell_length_c 18.8016(4)
_cell_measurement_temperature 173(2)
_cell_volume 2692.02(10)
_computing_structure_refinement 'SHELXL-97 (Sheldrick, 2008)'
_computing_structure_solution 'SHELXS-97 (Sheldrick, 2008)'
_diffrn_ambient_temperature 173(2)
_diffrn_measured_fraction_theta_full 0.990
_diffrn_measured_fraction_theta_max 0.990
_diffrn_radiation_monochromator graphite
_diffrn_radiation_source 'fine-focus sealed tube'
_diffrn_radiation_type CuK\a
_diffrn_radiation_wavelength 1.54178
_diffrn_reflns_av_R_equivalents 0.0571
_diffrn_reflns_av_sigmaI/netI 0.0352
_diffrn_reflns_limit_h_max 9
_diffrn_reflns_limit_h_min -9
_diffrn_reflns_limit_k_max 16
_diffrn_reflns_limit_k_min -16
_diffrn_reflns_limit_l_max 19
_diffrn_reflns_limit_l_min -19
_diffrn_reflns_number 32917
_diffrn_reflns_theta_full 53.99
_diffrn_reflns_theta_max 53.99
_diffrn_reflns_theta_min 3.63
_exptl_absorpt_coefficient_mu 4.231
_exptl_absorpt_correction_T_max 0.8836
_exptl_absorpt_correction_T_min 0.7283
_exptl_absorpt_correction_type multi-scan
_exptl_absorpt_process_details SADABS
_exptl_crystal_colour colorless
_exptl_crystal_density_diffrn 1.238
_exptl_crystal_density_method 'not measured'
_exptl_crystal_description plate
_exptl_crystal_F_000 1064
_exptl_crystal_size_max 0.08
_exptl_crystal_size_mid 0.05
_exptl_crystal_size_min 0.03
_refine_diff_density_max 0.359
_refine_diff_density_min -0.356
_refine_diff_density_rms 0.070
_refine_ls_extinction_method none
_refine_ls_goodness_of_fit_ref 1.066
_refine_ls_hydrogen_treatment constr
_refine_ls_matrix_type full
_refine_ls_number_parameters 246
_refine_ls_number_reflns 3223
_refine_ls_number_restraints 0
_refine_ls_restrained_S_all 1.066
_refine_ls_R_factor_all 0.0629
_refine_ls_R_factor_gt 0.0379
_refine_ls_shift/su_max 0.015
_refine_ls_shift/su_mean 0.000
_refine_ls_structure_factor_coef Fsqd
_refine_ls_weighting_details 'calc w=1/[\s^2^(Fo^2^)+(0.0335P)^2^+4.5310P] where P=(Fo^2^+2Fc^2^)/3'
_refine_ls_weighting_scheme calc
_refine_ls_wR_factor_gt 0.0796
_refine_ls_wR_factor_ref 0.0895
_reflns_number_gt 2500
_reflns_number_total 3223
_reflns_threshold_expression >2sigma(I)
_cod_data_source_file om3005349_si_002.cif
_cod_data_source_block 5
_cod_original_cell_volume 2692.01(10)
_cod_original_sg_symbol_H-M P2(1)/n
_cod_database_code 4078924

loop_
_symmetry_equiv_pos_as_xyz
'x, y, z'
'-x+1/2, y+1/2, -z+1/2'
'-x, -y, -z'
'x-1/2, -y-1/2, z-1/2'

loop_
_atom_site_label
_atom_site_type_symbol
_atom_site_fract_x
_atom_site_fract_y
_atom_site_fract_z
_atom_site_U_iso_or_equiv
_atom_site_adp_type
_atom_site_occupancy
_atom_site_symmetry_multiplicity
_atom_site_calc_flag
_atom_site_refinement_flags
Br1 Br 0.37377(6) 0.75206(3) 0.18080(2) 0.04760(19) Uani 1 1 d .
Si3 Si 0.33498(13) 0.64938(7) 0.00813(6) 0.0299(3) Uani 1 1 d .
Si1 Si 0.18315(13) 0.77644(7) 0.10554(6) 0.0271(3) Uani 1 1 d .
Si2 Si 0.08315(13) 0.93533(7) 0.21215(6) 0.0290(3) Uani 1 1 d .
Si5 Si 0.03622(13) 0.73567(7) -0.03965(6) 0.0313(3) Uani 1 1 d .
Si4 Si 0.33089(13) 0.84429(7) -0.02761(6) 0.0325(3) Uani 1 1 d .
C32 C 0.3246(5) 0.5967(3) -0.0803(2) 0.0450(13) Uani 1 1 d .
H321 H 0.3625 0.6345 -0.1168 0.068 Uiso 1 1 calc R
H323 H 0.2204 0.5822 -0.0914 0.068 Uiso 1 1 calc R
H322 H 0.3852 0.5457 -0.0790 0.068 Uiso 1 1 calc R
C5 C 0.2227(4) 0.7518(2) 0.01096(19) 0.0205(9) Uani 1 1 d .
C2 C 0.0610(4) 0.8594(2) 0.1382(2) 0.0277(10) Uani 1 1 d .
H21 H 0.0025 0.8848 0.0980 0.033 Uiso 1 1 calc R
C21 C -0.1076(4) 0.9762(2) 0.2353(2) 0.0276(10) Uani 1 1 d .
C26 C -0.1238(5) 1.0516(3) 0.2706(2) 0.0382(12) Uani 1 1 d .
H261 H -0.0371 1.0837 0.2815 0.046 Uiso 1 1 calc R
C25 C -0.2615(6) 1.0816(3) 0.2904(2) 0.0486(13) Uani 1 1 d .
H251 H -0.2687 1.1335 0.3148 0.058 Uiso 1 1 calc R
C24 C -0.3875(6) 1.0366(3) 0.2750(2) 0.0481(13) Uani 1 1 d .
H241 H -0.4826 1.0570 0.2886 0.058 Uiso 1 1 calc R
C22 C -0.2380(5) 0.9324(3) 0.2201(2) 0.0364(11) Uani 1 1 d .
H221 H -0.2319 0.8807 0.1955 0.044 Uiso 1 1 calc R
C23 C -0.3761(5) 0.9619(3) 0.2397(2) 0.0439(13) Uani 1 1 d .
H231 H -0.4635 0.9305 0.2288 0.053 Uiso 1 1 calc R
C3 C 0.1682(5) 0.8876(3) 0.2939(2) 0.0379(11) Uani 1 1 d .
H33 H 0.1233 0.8327 0.3022 0.057 Uiso 1 1 calc R
H32 H 0.1499 0.9239 0.3348 0.057 Uiso 1 1 calc R
H31 H 0.2761 0.8813 0.2876 0.057 Uiso 1 1 calc R
C1 C 0.0071(5) 0.7655(2) 0.1521(2) 0.0349(11) Uani 1 1 d .
H12 H -0.0803 0.7451 0.1243 0.042 Uiso 1 1 calc R
H11 H 0.0119 0.7448 0.2017 0.042 Uiso 1 1 calc R
C31 C 0.5403(5) 0.6638(3) 0.0257(2) 0.0442(12) Uani 1 1 d .
H312 H 0.5895 0.6092 0.0270 0.066 Uiso 1 1 calc R
H311 H 0.5554 0.6921 0.0714 0.066 Uiso 1 1 calc R
H313 H 0.5832 0.6978 -0.0123 0.066 Uiso 1 1 calc R
C33 C 0.2659(5) 0.5725(2) 0.0756(2) 0.0379(11) Uani 1 1 d .
H333 H 0.1566 0.5752 0.0773 0.057 Uiso 1 1 calc R
H331 H 0.3082 0.5863 0.1225 0.057 Uiso 1 1 calc R
H332 H 0.2967 0.5160 0.0621 0.057 Uiso 1 1 calc R
C52 C 0.0616(5) 0.7425(3) -0.1379(2) 0.0464(13) Uani 1 1 d .
H523 H -0.0346 0.7330 -0.1622 0.070 Uiso 1 1 calc R
H522 H 0.1333 0.6999 -0.1528 0.070 Uiso 1 1 calc R
H521 H 0.0993 0.7980 -0.1502 0.070 Uiso 1 1 calc R
C53 C -0.1141(4) 0.8141(3) -0.0205(2) 0.0360(11) Uani 1 1 d .
H531 H -0.0727 0.8706 -0.0235 0.054 Uiso 1 1 calc R
H532 H -0.1522 0.8046 0.0275 0.054 Uiso 1 1 calc R
H533 H -0.1957 0.8079 -0.0554 0.054 Uiso 1 1 calc R
C51 C -0.0505(5) 0.6321(3) -0.0190(2) 0.0425(12) Uani 1 1 d .
H513 H -0.1455 0.6267 -0.0452 0.064 Uiso 1 1 calc R
H511 H -0.0684 0.6282 0.0322 0.064 Uiso 1 1 calc R
H512 H 0.0172 0.5871 -0.0333 0.064 Uiso 1 1 calc R
C41 C 0.4757(5) 0.8847(3) 0.0364(2) 0.0435(12) Uani 1 1 d .
H411 H 0.5359 0.9276 0.0130 0.065 Uiso 1 1 calc R
H412 H 0.5406 0.8386 0.0519 0.065 Uiso 1 1 calc R
H413 H 0.4266 0.9091 0.0777 0.065 Uiso 1 1 calc R
C42 C 0.2058(5) 0.9355(3) -0.0475(2) 0.0406(12) Uani 1 1 d .
H423 H 0.1547 0.9524 -0.0040 0.061 Uiso 1 1 calc R
H422 H 0.1315 0.9196 -0.0838 0.061 Uiso 1 1 calc R
H421 H 0.2657 0.9823 -0.0650 0.061 Uiso 1 1 calc R
C43 C 0.4299(5) 0.8166(3) -0.1112(2) 0.0503(13) Uani 1 1 d .
H431 H 0.4788 0.8665 -0.1302 0.076 Uiso 1 1 calc R
H432 H 0.3576 0.7951 -0.1464 0.076 Uiso 1 1 calc R
H433 H 0.5052 0.7737 -0.1009 0.076 Uiso 1 1 calc R
C4 C 0.2011(5) 1.0243(3) 0.1826(2) 0.0435(12) Uani 1 1 d .
H42 H 0.3017 1.0040 0.1720 0.065 Uiso 1 1 calc R
H41 H 0.2072 1.0664 0.2204 0.065 Uiso 1 1 calc R
H43 H 0.1566 1.0494 0.1397 0.065 Uiso 1 1 calc R

loop_
_atom_site_aniso_label
_atom_site_aniso_U_11
_atom_site_aniso_U_22
_atom_site_aniso_U_33
_atom_site_aniso_U_23
_atom_site_aniso_U_13
_atom_site_aniso_U_12
Br1 0.0582(4) 0.0477(3) 0.0364(3) -0.0078(2) -0.0173(2) 0.0178(3)
Si3 0.0300(7) 0.0252(7) 0.0346(7) -0.0017(5) 0.0033(5) 0.0010(5)
Si1 0.0333(7) 0.0233(7) 0.0245(6) -0.0013(5) -0.0002(5) 0.0006(5)
Si2 0.0311(7) 0.0285(7) 0.0273(6) -0.0034(5) 0.0004(5) 0.0027(6)
Si5 0.0273(7) 0.0336(7) 0.0329(7) -0.0027(6) -0.0058(5) -0.0040(6)
Si4 0.0301(7) 0.0282(7) 0.0393(7) 0.0057(6) 0.0018(6) -0.0060(6)
C32 0.055(3) 0.036(3) 0.044(3) -0.011(2) 0.007(2) 0.008(2)
C5 0.017(2) 0.020(2) 0.024(2) -0.0024(18) -0.0006(17) -0.0040(18)
C2 0.032(3) 0.026(2) 0.025(2) 0.0003(19) -0.0010(19) -0.001(2)
C21 0.033(3) 0.025(3) 0.025(2) 0.003(2) -0.001(2) 0.004(2)
C26 0.037(3) 0.035(3) 0.043(3) -0.004(2) -0.005(2) 0.006(2)
C25 0.048(3) 0.044(3) 0.054(3) -0.012(3) -0.003(3) 0.020(3)
C24 0.039(3) 0.060(4) 0.046(3) -0.001(3) 0.006(2) 0.022(3)
C22 0.036(3) 0.037(3) 0.036(3) -0.003(2) 0.005(2) 0.004(2)
C23 0.030(3) 0.058(4) 0.044(3) 0.002(3) -0.002(2) -0.001(3)
C3 0.047(3) 0.039(3) 0.028(2) -0.006(2) -0.002(2) 0.010(2)
C1 0.042(3) 0.032(3) 0.031(2) -0.001(2) 0.004(2) -0.012(2)
C31 0.032(3) 0.043(3) 0.058(3) 0.001(3) 0.004(2) 0.009(2)
C33 0.046(3) 0.023(2) 0.045(3) 0.002(2) -0.003(2) 0.002(2)
C52 0.050(3) 0.054(3) 0.035(3) -0.004(2) -0.015(2) -0.002(3)
C53 0.026(3) 0.036(3) 0.046(3) 0.003(2) -0.012(2) -0.002(2)
C51 0.028(3) 0.038(3) 0.061(3) -0.010(2) -0.005(2) -0.010(2)
C41 0.032(3) 0.030(3) 0.069(3) 0.007(2) -0.005(2) -0.011(2)
C42 0.043(3) 0.029(3) 0.050(3) 0.015(2) -0.005(2) -0.007(2)
C43 0.048(3) 0.055(3) 0.048(3) 0.010(3) 0.015(2) -0.009(3)
C4 0.043(3) 0.041(3) 0.046(3) -0.007(2) 0.003(2) -0.004(2)

loop_
_atom_type_symbol
_atom_type_description
_atom_type_scat_dispersion_real
_atom_type_scat_dispersion_imag
_atom_type_scat_source
C C 0.0181 0.0091 'International Tables Vol C Tables 4.2.6.8 and 6.1.1.4'
H H 0.0000 0.0000 'International Tables Vol C Tables 4.2.6.8 and 6.1.1.4'
Si Si 0.2541 0.3302 'International Tables Vol C Tables 4.2.6.8 and 6.1.1.4'
Br Br -0.6763 1.2805 'International Tables Vol C Tables 4.2.6.8 and 6.1.1.4'

loop_
_geom_angle_atom_site_label_1
_geom_angle_atom_site_label_2
_geom_angle_atom_site_label_3
_geom_angle
C32 Si3 C31 104.4(2)
C32 Si3 C33 107.1(2)
C31 Si3 C33 107.1(2)
C32 Si3 C5 112.97(18)
C31 Si3 C5 113.63(18)
C33 Si3 C5 111.21(18)
C1 Si1 C2 51.97(17)
C1 Si1 C5 128.09(18)
C2 Si1 C5 126.65(18)
C1 Si1 Br1 109.64(15)
C2 Si1 Br1 111.60(13)
C5 Si1 Br1 114.47(13)
C2 Si2 C4 109.38(19)
C2 Si2 C3 112.76(19)
C4 Si2 C3 109.4(2)
C2 Si2 C21 108.25(18)
C4 Si2 C21 108.85(19)
C3 Si2 C21 108.14(18)
C52 Si5 C51 108.2(2)
C52 Si5 C53 104.4(2)
C51 Si5 C53 104.56(19)
C52 Si5 C5 111.34(19)
C51 Si5 C5 112.01(18)
C53 Si5 C5 115.67(17)
C43 Si4 C41 106.9(2)
C43 Si4 C42 107.8(2)
C41 Si4 C42 105.4(2)
C43 Si4 C5 112.55(19)
C41 Si4 C5 111.89(18)
C42 Si4 C5 111.90(18)
Si3 C32 H321 109.5
Si3 C32 H323 109.5
H321 C32 H323 109.5
Si3 C32 H322 109.5
H321 C32 H322 109.5
H323 C32 H322 109.5
Si1 C5 Si4 107.59(18)
Si1 C5 Si3 108.28(18)
Si4 C5 Si3 112.34(18)
Si1 C5 Si5 108.98(18)
Si4 C5 Si5 110.82(18)
Si3 C5 Si5 108.74(18)
C1 C2 Si1 63.7(2)
C1 C2 Si2 121.4(3)
Si1 C2 Si2 131.9(2)
C1 C2 H21 110.5
Si1 C2 H21 110.5
Si2 C2 H21 110.5
C26 C21 C22 116.4(4)
C26 C21 Si2 120.9(3)
C22 C21 Si2 122.6(3)
C25 C26 C21 122.2(4)
C25 C26 H261 118.9
C21 C26 H261 118.9
C24 C25 C26 119.8(4)
C24 C25 H251 120.1
C26 C25 H251 120.1
C25 C24 C23 119.7(4)
C25 C24 H241 120.2
C23 C24 H241 120.2
C23 C22 C21 121.8(4)
C23 C22 H221 119.1
C21 C22 H221 119.1
C24 C23 C22 120.1(4)
C24 C23 H231 120.0
C22 C23 H231 120.0
Si2 C3 H33 109.5
Si2 C3 H32 109.5
H33 C3 H32 109.5
Si2 C3 H31 109.5
H33 C3 H31 109.5
H32 C3 H31 109.5
C2 C1 Si1 64.3(2)
C2 C1 H12 117.3
Si1 C1 H12 117.3
C2 C1 H11 117.3
Si1 C1 H11 117.3
H12 C1 H11 114.4
Si3 C31 H312 109.5
Si3 C31 H311 109.5
H312 C31 H311 109.5
Si3 C31 H313 109.5
H312 C31 H313 109.5
H311 C31 H313 109.5
Si3 C33 H333 109.5
Si3 C33 H331 109.5
H333 C33 H331 109.5
Si3 C33 H332 109.5
H333 C33 H332 109.5
H331 C33 H332 109.5
Si5 C52 H523 109.5
Si5 C52 H522 109.5
H523 C52 H522 109.5
Si5 C52 H521 109.5
H523 C52 H521 109.5
H522 C52 H521 109.5
Si5 C53 H531 109.5
Si5 C53 H532 109.5
H531 C53 H532 109.5
Si5 C53 H533 109.5
H531 C53 H533 109.5
H532 C53 H533 109.5
Si5 C51 H513 109.5
Si5 C51 H511 109.5
H513 C51 H511 109.5
Si5 C51 H512 109.5
H513 C51 H512 109.5
H511 C51 H512 109.5
Si4 C41 H411 109.5
Si4 C41 H412 109.5
H411 C41 H412 109.5
Si4 C41 H413 109.5
H411 C41 H413 109.5
H412 C41 H413 109.5
Si4 C42 H423 109.5
Si4 C42 H422 109.5
H423 C42 H422 109.5
Si4 C42 H421 109.5
H423 C42 H421 109.5
H422 C42 H421 109.5
Si4 C43 H431 109.5
Si4 C43 H432 109.5
H431 C43 H432 109.5
Si4 C43 H433 109.5
H431 C43 H433 109.5
H432 C43 H433 109.5
Si2 C4 H42 109.5
Si2 C4 H41 109.5
H42 C4 H41 109.5
Si2 C4 H43 109.5
H42 C4 H43 109.5
H41 C4 H43 109.5

loop_
_geom_bond_atom_site_label_1
_geom_bond_atom_site_label_2
_geom_bond_distance
Br1 Si1 2.2348(12)
Si3 C32 1.864(4)
Si3 C31 1.876(4)
Si3 C33 1.878(4)
Si3 C5 1.924(4)
Si1 C1 1.823(4)
Si1 C2 1.831(4)
Si1 C5 1.860(4)
Si2 C2 1.855(4)
Si2 C4 1.862(4)
Si2 C3 1.868(4)
Si2 C21 1.885(4)
Si5 C52 1.867(4)
Si5 C51 1.873(4)
Si5 C53 1.878(4)
Si5 C5 1.926(4)
Si4 C43 1.869(4)
Si4 C41 1.871(4)
Si4 C42 1.874(4)
Si4 C5 1.917(4)
C32 H321 0.9800
C32 H323 0.9800
C32 H322 0.9800
C2 C1 1.601(5)
C2 H21 1.0000
C21 C26 1.385(6)
C21 C22 1.387(6)
C26 C25 1.379(6)
C26 H261 0.9500
C25 C24 1.366(6)
C25 H251 0.9500
C24 C23 1.371(6)
C24 H241 0.9500
C22 C23 1.379(6)
C22 H221 0.9500
C23 H231 0.9500
C3 H33 0.9800
C3 H32 0.9800
C3 H31 0.9800
C1 H12 0.9900
C1 H11 0.9900
C31 H312 0.9800
C31 H311 0.9800
C31 H313 0.9800
C33 H333 0.9800
C33 H331 0.9800
C33 H332 0.9800
C52 H523 0.9800
C52 H522 0.9800
C52 H521 0.9800
C53 H531 0.9800
C53 H532 0.9800
C53 H533 0.9800
C51 H513 0.9800
C51 H511 0.9800
C51 H512 0.9800
C41 H411 0.9800
C41 H412 0.9800
C41 H413 0.9800
C42 H423 0.9800
C42 H422 0.9800
C42 H421 0.9800
C43 H431 0.9800
C43 H432 0.9800
C43 H433 0.9800
C4 H42 0.9800
C4 H41 0.9800
C4 H43 0.9800

loop_
_geom_torsion_atom_site_label_1
_geom_torsion_atom_site_label_2
_geom_torsion_atom_site_label_3
_geom_torsion_atom_site_label_4
_geom_torsion
C1 Si1 C5 Si4 133.4(2)
C2 Si1 C5 Si4 66.5(3)
Br1 Si1 C5 Si4 -80.97(18)
C1 Si1 C5 Si3 -105.0(2)
C2 Si1 C5 Si3 -171.89(17)
Br1 Si1 C5 Si3 40.7(2)
C1 Si1 C5 Si5 13.1(3)
C2 Si1 C5 Si5 -53.8(3)
Br1 Si1 C5 Si5 158.80(12)
C43 Si4 C5 Si1 162.0(2)
C41 Si4 C5 Si1 41.7(3)
C42 Si4 C5 Si1 -76.4(2)
C43 Si4 C5 Si3 42.9(3)
C41 Si4 C5 Si3 -77.4(2)
C42 Si4 C5 Si3 164.56(19)
C43 Si4 C5 Si5 -78.9(2)
C41 Si4 C5 Si5 160.7(2)
C42 Si4 C5 Si5 42.7(3)
C32 Si3 C5 Si1 159.3(2)
C31 Si3 C5 Si1 -82.0(2)
C33 Si3 C5 Si1 38.9(2)
C32 Si3 C5 Si4 -82.1(2)
C31 Si3 C5 Si4 36.6(3)
C33 Si3 C5 Si4 157.52(19)
C32 Si3 C5 Si5 41.0(3)
C31 Si3 C5 Si5 159.67(19)
C33 Si3 C5 Si5 -79.4(2)
C52 Si5 C5 Si1 163.0(2)
C51 Si5 C5 Si1 -75.6(2)
C53 Si5 C5 Si1 44.0(3)
C52 Si5 C5 Si4 44.8(3)
C51 Si5 C5 Si4 166.1(2)
C53 Si5 C5 Si4 -74.2(2)
C52 Si5 C5 Si3 -79.2(2)
C51 Si5 C5 Si3 42.2(2)
C53 Si5 C5 Si3 161.87(19)
C5 Si1 C2 C1 113.2(3)
Br1 Si1 C2 C1 -98.6(2)
C1 Si1 C2 Si2 109.8(4)
C5 Si1 C2 Si2 -137.0(3)
Br1 Si1 C2 Si2 11.2(3)
C4 Si2 C2 C1 162.3(3)
C3 Si2 C2 C1 40.4(4)
C21 Si2 C2 C1 -79.2(3)
C4 Si2 C2 Si1 80.8(3)
C3 Si2 C2 Si1 -41.1(4)
C21 Si2 C2 Si1 -160.7(3)
C2 Si2 C21 C26 -158.4(3)
C4 Si2 C21 C26 -39.6(4)
C3 Si2 C21 C26 79.1(4)
C2 Si2 C21 C22 23.3(4)
C4 Si2 C21 C22 142.1(3)
C3 Si2 C21 C22 -99.1(4)
C22 C21 C26 C25 0.7(6)
Si2 C21 C26 C25 -177.7(3)
C21 C26 C25 C24 -0.3(7)
C26 C25 C24 C23 -0.1(7)
C26 C21 C22 C23 -0.6(6)
Si2 C21 C22 C23 177.6(3)
C25 C24 C23 C22 0.1(7)
C21 C22 C23 C24 0.3(7)
Si2 C2 C1 Si1 -124.9(3)
C5 Si1 C1 C2 -110.5(2)
Br1 Si1 C1 C2 102.54(19)
